data_7018448
loop_
_publ_author_name
'Zhang, Xiao-Feng'
'Song, Wei-Chao'
'Yang, Qian'
'Bu, Xian-He'

_publ_section_title
;
 Zn(ii) and Cd(ii) coordination polymers assembled by
 di(1H-imidazol-1-yl)methane and carboxylic acid ligands.
;
_journal_issue 14
_journal_name_full 'Dalton transactions (Cambridge, England : 2003)'
_journal_page_first 4217
_journal_page_last 4223
_journal_paper_doi 10.1039/c2dt11990k
_journal_volume 41
_journal_year 2012
_chemical_formula_sum 'C42 H34 Cd2 N8 O12'
_chemical_formula_weight 1067.57
_chemical_name_systematic
;
?
;
_space_group_IT_number 20
_symmetry_cell_setting orthorhombic
_symmetry_space_group_name_Hall 'C 2c 2'
_symmetry_space_group_name_H-M 'C 2 2 21'
_atom_sites_solution_hydrogens geom
_atom_sites_solution_primary direct
_atom_sites_solution_secondary difmap
_audit_creation_method SHELXL-97
_cell_angle_alpha 90.00
_cell_angle_beta 90.00
_cell_angle_gamma 90.00
_cell_formula_units_Z 8
_cell_length_a 18.061(4)
_cell_length_b 31.309(6)
_cell_length_c 15.114(3)
_cell_measurement_reflns_used 39567
_cell_measurement_temperature 293(2)
_cell_measurement_theta_max 27.4
_cell_measurement_theta_min 3.0
_cell_volume 8547(3)
_computing_structure_refinement 'SHELXL-97 (Sheldrick, 1997)'
_computing_structure_solution 'SHELXS-97 (Sheldrick, 1990)'
_diffrn_ambient_temperature 293(2)
_diffrn_measured_fraction_theta_full 0.998
_diffrn_measured_fraction_theta_max 0.998
_diffrn_measurement_device_type SCX-MINI
_diffrn_measurement_method multi-scan
_diffrn_radiation_monochromator graphite
_diffrn_radiation_source 'fine-focus sealed tube'
_diffrn_radiation_type MoK\a
_diffrn_radiation_wavelength 0.71073
_diffrn_reflns_av_R_equivalents 0.0712
_diffrn_reflns_av_sigmaI/netI 0.0593
_diffrn_reflns_limit_h_max 23
_diffrn_reflns_limit_h_min -23
_diffrn_reflns_limit_k_max 40
_diffrn_reflns_limit_k_min -40
_diffrn_reflns_limit_l_max 19
_diffrn_reflns_limit_l_min -19
_diffrn_reflns_number 45281
_diffrn_reflns_theta_full 27.48
_diffrn_reflns_theta_max 27.48
_diffrn_reflns_theta_min 2.99
_exptl_absorpt_coefficient_mu 1.068
_exptl_absorpt_correction_type none
_exptl_crystal_colour colorless
_exptl_crystal_density_diffrn 1.659
_exptl_crystal_density_method 'not measured'
_exptl_crystal_description block
_exptl_crystal_F_000 4272
_exptl_crystal_size_max 0.20
_exptl_crystal_size_mid 0.16
_exptl_crystal_size_min 0.14
_refine_diff_density_max 1.213
_refine_diff_density_min -0.624
_refine_diff_density_rms 0.080
_refine_ls_abs_structure_details 'Flack H D (1983), Acta Cryst. A39, 876-881'
_refine_ls_abs_structure_Flack 0.21(3)
_refine_ls_extinction_method none
_refine_ls_goodness_of_fit_ref 1.073
_refine_ls_hydrogen_treatment constr
_refine_ls_matrix_type full
_refine_ls_number_parameters 582
_refine_ls_number_reflns 9812
_refine_ls_number_restraints 0
_refine_ls_restrained_S_all 1.073
_refine_ls_R_factor_all 0.0787
_refine_ls_R_factor_gt 0.0555
_refine_ls_shift/su_max 0.009
_refine_ls_shift/su_mean 0.002
_refine_ls_structure_factor_coef Fsqd
_refine_ls_weighting_details 'calc w=1/[\s^2^(Fo^2^)+(0.0284P)^2^+8.9984P] where P=(Fo^2^+2Fc^2^)/3'
_refine_ls_weighting_scheme calc
_refine_ls_wR_factor_gt 0.0859
_refine_ls_wR_factor_ref 0.0914
_reflns_number_gt 7747
_reflns_number_total 9812
_reflns_threshold_expression >2sigma(I)
_cod_data_source_file c2dt11990k.txt
_cod_data_source_block 3
_cod_original_sg_symbol_H-M C2221
_cod_database_code 7018448

loop_
_symmetry_equiv_pos_as_xyz
'x, y, z'
'-x, -y, z+1/2'
'-x, y, -z+1/2'
'x, -y, -z'
'x+1/2, y+1/2, z'
'-x+1/2, -y+1/2, z+1/2'
'-x+1/2, y+1/2, -z+1/2'
'x+1/2, -y+1/2, -z'

loop_
_atom_site_label
_atom_site_type_symbol
_atom_site_fract_x
_atom_site_fract_y
_atom_site_fract_z
_atom_site_U_iso_or_equiv
_atom_site_adp_type
_atom_site_occupancy
_atom_site_symmetry_multiplicity
_atom_site_calc_flag
_atom_site_refinement_flags
C1 C 0.8812(3) 0.75882(16) 0.2635(4) 0.0456(14) Uani 1 1 d .
H1A H 0.8715 0.7667 0.3217 0.055 Uiso 1 1 calc R
C2 C 0.8744(3) 0.72926(19) 0.1358(4) 0.0538(16) Uani 1 1 d .
H2A H 0.8577 0.7129 0.0884 0.065 Uiso 1 1 calc R
C3 C 0.9356(3) 0.75273(19) 0.1362(4) 0.0522(15) Uani 1 1 d .
H3A H 0.9694 0.7553 0.0901 0.063 Uiso 1 1 calc R
C4 C 1.0000 0.7993(2) 0.2500 0.059(2) Uani 1 2 d S
C5 C 0.6000(3) 0.76459(15) 0.2414(4) 0.0428(13) Uani 1 1 d .
H5A H 0.5905 0.7555 0.1840 0.051 Uiso 1 1 calc R
C6 C 0.6485(3) 0.77241(18) 0.3694(4) 0.0521(15) Uani 1 1 d .
H6A H 0.6801 0.7692 0.4175 0.062 Uiso 1 1 calc R
C7 C 0.5912(3) 0.7990(2) 0.3665(4) 0.0578(16) Uani 1 1 d .
H7A H 0.5754 0.8173 0.4112 0.069 Uiso 1 1 calc R
C8 C 0.5000 0.8211(2) 0.2500 0.059(2) Uani 1 2 d S
C9 C 0.7148(3) 0.66618(17) 0.0946(3) 0.0373(14) Uani 1 1 d .
C10 C 0.7237(3) 0.64610(16) 0.0048(3) 0.0334(12) Uani 1 1 d .
C11 C 0.7827(3) 0.61905(19) -0.0103(3) 0.0486(15) Uani 1 1 d .
H11A H 0.8156 0.6133 0.0356 0.058 Uiso 1 1 calc R
C12 C 0.7941(3) 0.60040(18) -0.0919(4) 0.0507(15) Uani 1 1 d .
H12A H 0.8348 0.5829 -0.1019 0.061 Uiso 1 1 calc R
C13 C 0.7440(4) 0.60830(17) -0.1578(3) 0.0419(15) Uani 1 1 d .
C14 C 0.6841(3) 0.63394(18) -0.1454(3) 0.0471(15) Uani 1 1 d .
H14A H 0.6504 0.6385 -0.1910 0.056 Uiso 1 1 calc R
C15 C 0.6741(3) 0.65320(17) -0.0636(3) 0.0418(13) Uani 1 1 d .
H15A H 0.6337 0.6711 -0.0546 0.050 Uiso 1 1 calc R
C16 C 0.7509(3) 0.60793(18) -0.3166(3) 0.0425(15) Uani 1 1 d .
C17 C 0.7687(3) 0.65040(18) -0.3250(3) 0.0518(15) Uani 1 1 d .
H17A H 0.7812 0.6664 -0.2754 0.062 Uiso 1 1 calc R
C18 C 0.7679(3) 0.66902(17) -0.4075(3) 0.0492(14) Uani 1 1 d .
H18A H 0.7803 0.6977 -0.4131 0.059 Uiso 1 1 calc R
C19 C 0.7489(3) 0.64590(18) -0.4820(3) 0.0392(14) Uani 1 1 d .
C20 C 0.7305(4) 0.60329(19) -0.4707(3) 0.0581(17) Uani 1 1 d .
H20A H 0.7169 0.5872 -0.5198 0.070 Uiso 1 1 calc R
C21 C 0.7318(4) 0.58434(18) -0.3893(3) 0.0571(17) Uani 1 1 d .
H21A H 0.7197 0.5556 -0.3833 0.069 Uiso 1 1 calc R
C22 C 0.7487(3) 0.6657(2) -0.5721(3) 0.0421(14) Uani 1 1 d .
C23 C 0.5031(4) 0.92100(17) 0.4166(4) 0.0465(13) Uani 1 1 d .
C24 C 0.4999(4) 0.90108(14) 0.5063(3) 0.0408(12) Uani 1 1 d .
C25 C 0.5421(3) 0.91708(18) 0.5752(3) 0.0456(14) Uani 1 1 d .
H25A H 0.5706 0.9414 0.5658 0.055 Uiso 1 1 calc R
C26 C 0.5433(3) 0.89807(18) 0.6571(4) 0.0499(15) Uani 1 1 d .
H26A H 0.5732 0.9088 0.7019 0.060 Uiso 1 1 calc R
C27 C 0.4994(4) 0.86286(15) 0.6716(3) 0.0453(13) Uani 1 1 d .
C28 C 0.4561(3) 0.84649(18) 0.6049(4) 0.0521(15) Uani 1 1 d .
H28A H 0.4263 0.8228 0.6156 0.062 Uiso 1 1 calc R
C29 C 0.4569(3) 0.86496(17) 0.5227(3) 0.0486(15) Uani 1 1 d .
H29A H 0.4284 0.8533 0.4775 0.058 Uiso 1 1 calc R
C30 C 1.0087(4) 0.90615(17) 0.0811(3) 0.0472(14) Uani 1 1 d .
C31 C 1.0049(4) 0.88530(15) -0.0074(3) 0.0437(13) Uani 1 1 d .
C32 C 0.9638(3) 0.84845(19) -0.0202(4) 0.0540(16) Uani 1 1 d .
H32A H 0.9379 0.8367 0.0270 0.065 Uiso 1 1 calc R
C33 C 0.9608(3) 0.82911(18) -0.1009(4) 0.0500(15) Uani 1 1 d .
H33A H 0.9314 0.8050 -0.1089 0.060 Uiso 1 1 calc R
C34 C 1.0010(4) 0.84507(14) -0.1703(3) 0.0455(13) Uani 1 1 d .
C35 C 1.0433(3) 0.88107(18) -0.1589(4) 0.0511(15) Uani 1 1 d .
H35A H 1.0704 0.8919 -0.2062 0.061 Uiso 1 1 calc R
C36 C 1.0459(3) 0.90112(17) -0.0790(3) 0.0453(14) Uani 1 1 d .
H36A H 1.0749 0.9254 -0.0719 0.054 Uiso 1 1 calc R
C37 C 0.8562(3) 0.99799(17) 0.2739(4) 0.0456(14) Uani 1 1 d .
H37A H 0.8399 0.9824 0.3226 0.055 Uiso 1 1 calc R
C38 C 0.9157(3) 1.01813(19) 0.1611(4) 0.0559(16) Uani 1 1 d .
H38A H 0.9500 1.0189 0.1151 0.067 Uiso 1 1 calc R
C39 C 0.8638(3) 1.04764(19) 0.1750(4) 0.0553(16) Uani 1 1 d .
H39A H 0.8552 1.0722 0.1419 0.066 Uiso 1 1 calc R
C40 C 0.7605(3) 1.05430(18) 0.2844(5) 0.069(2) Uani 1 1 d .
H40A H 0.7592 1.0490 0.3476 0.083 Uiso 1 1 calc R
H40B H 0.7629 1.0850 0.2754 0.083 Uiso 1 1 calc R
C41 C 0.6490(3) 1.00783(16) 0.2771(4) 0.0473(14) Uani 1 1 d .
H41A H 0.6553 0.9955 0.3325 0.057 Uiso 1 1 calc R
C42 C 0.6661(4) 1.0466(2) 0.1615(5) 0.068(2) Uani 1 1 d .
H42A H 0.6852 1.0661 0.1213 0.082 Uiso 1 1 calc R
C43 C 0.6073(3) 1.0218(2) 0.1497(4) 0.0584(17) Uani 1 1 d .
H43A H 0.5781 1.0210 0.0990 0.070 Uiso 1 1 calc R
Cd1 Cd 1.0000 0.937379(15) 0.2500 0.04105(15) Uani 1 2 d S
Cd2 Cd 0.73635(2) 0.698725(12) 0.26197(2) 0.03712(10) Uani 1 1 d .
Cd3 Cd 0.5000 0.953652(16) 0.2500 0.04130(15) Uani 1 2 d S
N1 N 0.8393(2) 0.73287(14) 0.2168(3) 0.0437(11) Uani 1 1 d .
N2 N 0.9396(2) 0.77245(13) 0.2168(3) 0.0429(12) Uani 1 1 d .
N3 N 0.6544(2) 0.75033(13) 0.2913(3) 0.0396(10) Uani 1 1 d .
N4 N 0.5603(2) 0.79402(13) 0.2848(3) 0.0431(11) Uani 1 1 d .
N5 N 0.9120(2) 0.98676(13) 0.2228(3) 0.0420(11) Uani 1 1 d .
N6 N 0.8264(2) 1.03454(12) 0.2469(3) 0.0451(10) Uani 1 1 d .
N7 N 0.6935(2) 1.03783(12) 0.2442(4) 0.0499(12) Uani 1 1 d .
N8 N 0.5963(2) 0.99777(14) 0.2238(3) 0.0478(12) Uani 1 1 d .
O1 O 0.7511(3) 0.65001(11) 0.1564(2) 0.0539(12) Uani 1 1 d .
O2 O 0.6753(2) 0.69820(13) 0.1046(2) 0.0521(9) Uani 1 1 d .
O3 O 0.7741(2) 0.70268(13) -0.5821(2) 0.0528(10) Uani 1 1 d .
O4 O 0.7238(2) 0.64434(12) -0.6358(2) 0.0554(12) Uani 1 1 d .
O5 O 0.5389(2) 0.95479(14) 0.4047(3) 0.0635(12) Uani 1 1 d .
O6 O 0.4699(3) 0.90309(11) 0.3540(2) 0.0631(13) Uani 1 1 d .
O7 O 1.0393(3) 0.94193(12) 0.0903(3) 0.0582(12) Uani 1 1 d .
O8 O 0.9803(2) 0.88632(11) 0.1468(2) 0.0540(12) Uani 1 1 d .
O9 O 0.7549(2) 0.58598(10) -0.2374(2) 0.0577(10) Uani 1 1 d .
O10 O 0.5000 0.84039(15) 0.7500 0.0615(15) Uani 1 2 d S
O11 O 1.0000 0.82281(14) -0.2500 0.0574(14) Uani 1 2 d S
O1W O 0.5992(3) 0.75287(13) -0.0080(3) 0.0707(13) Uani 1 1 d .
O2W O 0.1232(4) 0.0000 0.0000 0.094(2) Uani 1 2 d S
O3W O 0.2836(9) 0.0000 0.0000 0.228(7) Uani 1 2 d S

loop_
_atom_site_aniso_label
_atom_site_aniso_U_11
_atom_site_aniso_U_22
_atom_site_aniso_U_33
_atom_site_aniso_U_23
_atom_site_aniso_U_13
_atom_site_aniso_U_12
C1 0.050(3) 0.049(3) 0.038(3) -0.007(3) 0.007(3) 0.008(3)
C2 0.061(4) 0.068(4) 0.032(3) -0.003(3) 0.005(3) -0.011(3)
C3 0.051(4) 0.068(4) 0.037(3) 0.002(3) 0.008(3) -0.008(3)
C4 0.044(4) 0.039(4) 0.092(6) 0.000 -0.022(5) 0.000
C5 0.051(3) 0.042(3) 0.035(3) -0.002(3) 0.005(3) -0.011(3)
C6 0.057(4) 0.057(4) 0.042(3) -0.021(3) -0.009(3) 0.006(3)
C7 0.062(4) 0.056(4) 0.056(4) -0.022(3) 0.002(3) 0.008(4)
C8 0.052(4) 0.034(3) 0.092(7) 0.000 -0.004(6) 0.000
C9 0.052(4) 0.032(3) 0.028(3) 0.005(2) 0.002(2) -0.016(3)
C10 0.046(3) 0.032(3) 0.023(2) 0.006(2) 0.006(2) -0.005(3)
C11 0.058(4) 0.057(4) 0.031(3) 0.006(3) -0.007(3) 0.004(3)
C12 0.054(4) 0.057(4) 0.041(3) 0.003(3) -0.001(3) 0.018(3)
C13 0.063(4) 0.041(4) 0.021(2) -0.002(2) 0.003(3) -0.006(3)
C14 0.053(4) 0.058(4) 0.030(3) -0.002(3) -0.010(3) 0.002(3)
C15 0.044(3) 0.048(3) 0.034(3) -0.003(2) 0.005(2) 0.005(3)
C16 0.057(4) 0.039(4) 0.031(3) -0.003(2) 0.000(3) 0.003(3)
C17 0.079(4) 0.052(4) 0.024(3) -0.006(2) -0.003(3) -0.005(3)
C18 0.068(4) 0.045(3) 0.035(3) 0.003(2) 0.003(3) -0.005(3)
C19 0.042(4) 0.053(4) 0.022(2) 0.000(2) 0.006(2) -0.003(3)
C20 0.086(5) 0.057(4) 0.031(3) -0.010(3) 0.004(3) -0.016(4)
C21 0.100(5) 0.041(3) 0.030(3) -0.001(2) 0.000(3) -0.015(4)
C22 0.036(4) 0.061(4) 0.029(3) 0.004(3) 0.004(2) -0.002(3)
C23 0.052(3) 0.047(3) 0.040(3) 0.001(3) 0.005(3) 0.019(4)
C24 0.046(3) 0.046(3) 0.030(3) -0.001(2) 0.009(3) 0.006(4)
C25 0.045(3) 0.051(3) 0.040(3) -0.001(3) 0.007(3) -0.013(3)
C26 0.052(4) 0.059(4) 0.039(3) -0.008(3) -0.002(3) -0.011(3)
C27 0.065(3) 0.046(3) 0.025(3) -0.003(2) 0.002(3) 0.011(4)
C28 0.067(4) 0.046(3) 0.043(4) 0.000(3) 0.002(3) -0.006(3)
C29 0.069(4) 0.047(3) 0.030(3) -0.004(3) -0.005(3) -0.012(3)
C30 0.060(4) 0.050(3) 0.032(3) 0.001(2) -0.007(3) 0.022(4)
C31 0.056(3) 0.042(3) 0.033(3) 0.004(2) -0.010(3) 0.001(4)
C32 0.066(4) 0.056(4) 0.040(3) 0.008(3) -0.001(3) -0.016(3)
C33 0.069(4) 0.046(3) 0.035(3) 0.000(3) -0.005(3) -0.025(3)
C34 0.067(3) 0.034(2) 0.036(3) 0.001(2) -0.016(3) -0.003(4)
C35 0.067(4) 0.053(4) 0.034(3) 0.009(3) 0.002(3) -0.011(3)
C36 0.056(4) 0.039(3) 0.041(3) 0.004(3) -0.003(3) -0.010(3)
C37 0.047(3) 0.044(3) 0.047(4) 0.000(3) -0.011(3) -0.004(3)
C38 0.057(4) 0.066(4) 0.045(4) 0.011(3) -0.003(3) -0.002(4)
C39 0.058(4) 0.048(4) 0.059(4) 0.013(3) -0.012(3) 0.006(3)
C40 0.060(4) 0.052(4) 0.096(5) -0.018(3) 0.004(4) -0.001(3)
C41 0.055(3) 0.038(3) 0.049(4) 0.003(3) 0.001(3) 0.008(3)
C42 0.057(4) 0.072(5) 0.077(5) 0.035(4) 0.019(4) 0.003(4)
C43 0.051(4) 0.075(5) 0.049(4) 0.024(3) -0.003(3) -0.006(4)
Cd1 0.0524(3) 0.0362(3) 0.0345(4) 0.000 -0.0056(4) 0.000
Cd2 0.04502(19) 0.03846(17) 0.02788(16) -0.0026(2) 0.00274(17) 0.00076(18)
Cd3 0.0521(3) 0.0381(3) 0.0337(4) 0.000 0.0025(3) 0.000
N1 0.040(3) 0.053(3) 0.038(3) -0.001(2) 0.005(2) -0.001(2)
N2 0.041(3) 0.038(2) 0.050(3) 0.003(2) 0.005(2) 0.004(2)
N3 0.042(3) 0.037(2) 0.040(3) -0.003(2) -0.001(2) -0.003(2)
N4 0.039(2) 0.032(2) 0.059(3) -0.005(2) 0.007(2) -0.002(2)
N5 0.042(2) 0.043(2) 0.041(3) 0.006(2) -0.005(2) 0.005(2)
N6 0.039(2) 0.044(2) 0.052(3) 0.003(3) 0.002(3) 0.001(2)
N7 0.043(2) 0.035(2) 0.071(4) -0.010(3) 0.003(3) 0.001(2)
N8 0.042(3) 0.048(3) 0.053(3) 0.005(2) 0.000(2) 0.004(2)
O1 0.094(4) 0.042(2) 0.0254(17) 0.0021(16) -0.013(2) 0.004(2)
O2 0.067(2) 0.052(2) 0.0375(19) -0.006(2) 0.0024(17) 0.016(2)
O3 0.067(3) 0.057(3) 0.0341(19) 0.0056(19) -0.0008(18) -0.005(2)
O4 0.081(3) 0.055(3) 0.0293(19) -0.0004(18) -0.005(2) -0.004(2)
O5 0.075(3) 0.063(3) 0.053(3) 0.015(2) 0.004(2) -0.020(2)
O6 0.110(4) 0.049(2) 0.030(2) -0.0018(18) -0.001(2) -0.004(2)
O7 0.083(3) 0.048(3) 0.043(3) -0.0077(19) -0.005(2) -0.010(2)
O8 0.079(4) 0.050(2) 0.033(2) 0.0010(17) -0.0029(19) -0.004(2)
O9 0.110(3) 0.0348(17) 0.0277(17) -0.0026(18) 0.006(3) 0.006(2)
O10 0.099(4) 0.046(3) 0.039(4) 0.000 0.001(4) 0.000
O11 0.108(4) 0.038(2) 0.026(3) 0.000 0.001(3) 0.000
O1W 0.079(3) 0.058(3) 0.075(3) 0.007(2) -0.017(2) 0.001(2)
O2W 0.139(7) 0.072(5) 0.070(5) 0.012(4) 0.000 0.000
O3W 0.39(2) 0.118(9) 0.175(11) 0.030(8) 0.000 0.000

loop_
_atom_type_symbol
_atom_type_description
_atom_type_scat_dispersion_real
_atom_type_scat_dispersion_imag
_atom_type_scat_source
C C 0.0033 0.0016 'International Tables Vol C Tables 4.2.6.8 and 6.1.1.4'
H H 0.0000 0.0000 'International Tables Vol C Tables 4.2.6.8 and 6.1.1.4'
N N 0.0061 0.0033 'International Tables Vol C Tables 4.2.6.8 and 6.1.1.4'
O O 0.0106 0.0060 'International Tables Vol C Tables 4.2.6.8 and 6.1.1.4'
Cd Cd -0.8075 1.2024 'International Tables Vol C Tables 4.2.6.8 and 6.1.1.4'

loop_
_geom_angle_atom_site_label_1
_geom_angle_atom_site_label_2
_geom_angle_atom_site_label_3
_geom_angle
_geom_angle_site_symmetry_1
_geom_angle_site_symmetry_3
N1 C1 N2 111.5(5) . .
C3 C2 N1 109.4(5) . .
C2 C3 N2 107.4(5) . .
N2 C4 N2 110.1(5) 3_755 .
N3 C5 N4 110.7(5) . .
C7 C6 N3 110.4(5) . .
C6 C7 N4 106.0(5) . .
N4 C8 N4 110.0(5) 3_655 .
O2 C9 O1 122.6(5) . .
O2 C9 C10 120.7(5) . .
O1 C9 C10 116.7(5) . .
O2 C9 Cd2 70.7(3) . .
O1 C9 Cd2 52.3(2) . .
C10 C9 Cd2 165.4(4) . .
C11 C10 C15 118.3(5) . .
C11 C10 C9 119.2(5) . .
C15 C10 C9 122.4(5) . .
C12 C11 C10 121.4(5) . .
C13 C12 C11 118.4(5) . .
C14 C13 C12 122.2(5) . .
C14 C13 O9 121.5(5) . .
C12 C13 O9 116.1(5) . .
C13 C14 C15 118.8(5) . .
C10 C15 C14 120.7(5) . .
C21 C16 C17 120.5(5) . .
C21 C16 O9 116.1(5) . .
C17 C16 O9 123.3(4) . .
C16 C17 C18 119.4(5) . .
C17 C18 C19 121.3(5) . .
C18 C19 C20 117.6(5) . .
C18 C19 C22 121.7(5) . .
C20 C19 C22 120.7(5) . .
C21 C20 C19 121.7(5) . .
C20 C21 C16 119.5(6) . .
O3 C22 O4 122.1(5) . .
O3 C22 C19 119.4(5) . .
O4 C22 C19 118.5(5) . .
O3 C22 Cd2 64.5(3) . 1_554
O4 C22 Cd2 57.8(3) . 1_554
C19 C22 Cd2 175.0(4) . 1_554
O6 C23 O5 121.2(5) . .
O6 C23 C24 118.7(5) . .
O5 C23 C24 120.1(5) . .
O6 C23 Cd3 57.3(3) . .
O5 C23 Cd3 63.9(3) . .
C24 C23 Cd3 175.7(5) . .
C25 C24 C29 117.8(5) . .
C25 C24 C23 120.7(5) . .
C29 C24 C23 121.4(5) . .
C26 C25 C24 121.9(5) . .
C25 C26 C27 118.9(5) . .
C28 C27 C26 120.6(5) . .
C28 C27 O10 116.4(5) . .
C26 C27 O10 122.8(5) . .
C29 C28 C27 120.1(6) . .
C28 C29 C24 120.6(5) . .
O7 C30 O8 121.6(5) . .
O7 C30 C31 120.6(5) . .
O8 C30 C31 117.8(5) . .
O7 C30 Cd1 66.7(3) . .
O8 C30 Cd1 55.0(3) . .
C31 C30 Cd1 172.2(5) . .
C32 C31 C36 118.0(5) . .
C32 C31 C30 121.0(5) . .
C36 C31 C30 120.9(5) . .
C33 C32 C31 121.1(6) . .
C32 C33 C34 120.1(5) . .
C33 C34 C35 120.0(5) . .
C33 C34 O11 118.2(5) . .
C35 C34 O11 121.7(5) . .
C36 C35 C34 120.5(5) . .
C35 C36 C31 120.3(5) . .
N5 C37 N6 111.1(5) . .
C39 C38 N5 110.9(6) . .
C38 C39 N6 105.7(5) . .
N7 C40 N6 111.6(4) . .
N8 C41 N7 112.7(5) . .
C43 C42 N7 107.2(5) . .
C42 C43 N8 109.2(6) . .
N5 Cd1 N5 93.5(2) . 3_755
N5 Cd1 O8 104.37(14) . .
N5 Cd1 O8 136.11(15) 3_755 .
N5 Cd1 O8 136.11(15) . 3_755
N5 Cd1 O8 104.37(14) 3_755 3_755
O8 Cd1 O8 90.05(18) . 3_755
N5 Cd1 O7 89.17(15) . .
N5 Cd1 O7 86.38(15) 3_755 .
O8 Cd1 O7 54.80(12) . .
O8 Cd1 O7 131.02(13) 3_755 .
N5 Cd1 O7 86.38(15) . 3_755
N5 Cd1 O7 89.17(15) 3_755 3_755
O8 Cd1 O7 131.03(13) . 3_755
O8 Cd1 O7 54.80(12) 3_755 3_755
O7 Cd1 O7 173.52(17) . 3_755
N5 Cd1 C30 96.62(16) . .
N5 Cd1 C30 111.97(18) 3_755 .
O8 Cd1 C30 27.56(15) . .
O8 Cd1 C30 112.44(15) 3_755 .
O7 Cd1 C30 27.27(14) . .
O7 Cd1 C30 158.32(18) 3_755 .
N5 Cd1 C30 111.97(18) . 3_755
N5 Cd1 C30 96.62(16) 3_755 3_755
O8 Cd1 C30 112.44(15) . 3_755
O8 Cd1 C30 27.56(15) 3_755 3_755
O7 Cd1 C30 158.32(18) . 3_755
O7 Cd1 C30 27.26(14) 3_755 3_755
C30 Cd1 C30 138.2(2) . 3_755
O1 Cd2 N3 135.84(15) . .
O1 Cd2 N1 90.52(16) . .
N3 Cd2 N1 105.31(15) . .
O1 Cd2 O4 89.21(12) . 1_556
N3 Cd2 O4 109.57(15) . 1_556
N1 Cd2 O4 129.32(15) . 1_556
O1 Cd2 O3 133.62(13) . 1_556
N3 Cd2 O3 87.54(14) . 1_556
N1 Cd2 O3 92.16(14) . 1_556
O4 Cd2 O3 54.73(13) 1_556 1_556
O1 Cd2 O2 52.77(12) . .
N3 Cd2 O2 84.60(13) . .
N1 Cd2 O2 94.32(14) . .
O4 Cd2 O2 124.12(13) 1_556 .
O3 Cd2 O2 170.91(12) 1_556 .
O1 Cd2 C22 113.01(16) . 1_556
N3 Cd2 C22 98.40(16) . 1_556
N1 Cd2 C22 113.07(16) . 1_556
O4 Cd2 C22 27.36(15) 1_556 1_556
O3 Cd2 C22 27.42(14) 1_556 1_556
O2 Cd2 C22 150.24(15) . 1_556
O1 Cd2 C9 26.40(14) . .
N3 Cd2 C9 110.83(17) . .
N1 Cd2 C9 90.81(15) . .
O4 Cd2 C9 109.13(14) 1_556 .
O3 Cd2 C9 159.86(15) 1_556 .
O2 Cd2 C9 26.51(13) . .
C22 Cd2 C9 135.83(16) 1_556 .
N8 Cd3 N8 104.5(2) . 3_655
N8 Cd3 O6 136.43(16) . .
N8 Cd3 O6 96.86(16) 3_655 .
N8 Cd3 O6 96.86(16) . 3_655
N8 Cd3 O6 136.43(16) 3_655 3_655
O6 Cd3 O6 92.84(19) . 3_655
N8 Cd3 O5 92.55(16) . 3_655
N8 Cd3 O5 86.42(15) 3_655 3_655
O6 Cd3 O5 126.72(15) . 3_655
O6 Cd3 O5 54.71(13) 3_655 3_655
N8 Cd3 O5 86.42(15) . .
N8 Cd3 O5 92.55(16) 3_655 .
O6 Cd3 O5 54.71(13) . .
O6 Cd3 O5 126.71(15) 3_655 .
O5 Cd3 O5 178.3(2) 3_655 .
N8 Cd3 C23 112.1(2) . .
N8 Cd3 C23 94.80(18) 3_655 .
O6 Cd3 C23 27.29(15) . .
O6 Cd3 C23 111.72(15) 3_655 .
O5 Cd3 C23 153.97(19) 3_655 .
O5 Cd3 C23 27.43(15) . .
N8 Cd3 C23 94.80(18) . 3_655
N8 Cd3 C23 112.1(2) 3_655 3_655
O6 Cd3 C23 111.72(15) . 3_655
O6 Cd3 C23 27.29(15) 3_655 3_655
O5 Cd3 C23 27.43(15) 3_655 3_655
O5 Cd3 C23 153.97(19) . 3_655
C23 Cd3 C23 135.8(2) . 3_655
C1 N1 C2 105.2(5) . .
C1 N1 Cd2 127.3(4) . .
C2 N1 Cd2 127.4(4) . .
C1 N2 C3 106.5(5) . .
C1 N2 C4 126.0(4) . .
C3 N2 C4 127.1(4) . .
C5 N3 C6 105.3(5) . .
C5 N3 Cd2 128.7(4) . .
C6 N3 Cd2 125.9(4) . .
C5 N4 C7 107.6(5) . .
C5 N4 C8 128.0(4) . .
C7 N4 C8 123.9(4) . .
C37 N5 C38 104.4(5) . .
C37 N5 Cd1 128.0(4) . .
C38 N5 Cd1 125.9(4) . .
C37 N6 C39 107.9(5) . .
C37 N6 C40 125.3(5) . .
C39 N6 C40 126.6(5) . .
C41 N7 C42 105.2(5) . .
C41 N7 C40 126.8(6) . .
C42 N7 C40 127.7(5) . .
C41 N8 C43 105.8(5) . .
C41 N8 Cd3 127.6(4) . .
C43 N8 Cd3 126.4(4) . .
C9 O1 Cd2 101.3(3) . .
C9 O2 Cd2 82.8(3) . .
C22 O3 Cd2 88.1(3) . 1_554
C22 O4 Cd2 94.8(3) . 1_554
C23 O5 Cd3 88.6(3) . .
C23 O6 Cd3 95.4(3) . .
C30 O7 Cd1 86.1(3) . .
C30 O8 Cd1 97.4(3) . .
C16 O9 C13 119.1(3) . .
C27 O10 C27 118.6(5) 3_656 .
C34 O11 C34 119.9(5) . 3_754

loop_
_geom_bond_atom_site_label_1
_geom_bond_atom_site_label_2
_geom_bond_distance
_geom_bond_site_symmetry_2
C1 N1 1.315(6) .
C1 N2 1.339(6) .
C2 C3 1.327(7) .
C2 N1 1.383(6) .
C3 N2 1.367(7) .
C4 N2 1.466(6) 3_755
C4 N2 1.466(6) .
C5 N3 1.316(6) .
C5 N4 1.339(6) .
C6 C7 1.329(7) .
C6 N3 1.372(6) .
C7 N4 1.365(6) .
C8 N4 1.476(5) 3_655
C8 N4 1.476(5) .
C9 O2 1.240(6) .
C9 O1 1.249(6) .
C9 C10 1.504(7) .
C9 Cd2 2.755(5) .
C10 C11 1.381(7) .
C10 C15 1.386(7) .
C11 C12 1.380(7) .
C12 C13 1.367(7) .
C13 C14 1.361(8) .
C13 O9 1.405(5) .
C14 C15 1.387(7) .
C16 C21 1.367(7) .
C16 C17 1.374(7) .
C16 O9 1.383(5) .
C17 C18 1.376(6) .
C18 C19 1.382(7) .
C19 C20 1.386(8) .
C19 C22 1.497(6) .
C20 C21 1.366(7) .
C22 O3 1.254(7) .
C22 O4 1.255(6) .
C22 Cd2 2.721(5) 1_554
C23 O6 1.252(7) .
C23 O5 1.252(7) .
C23 C24 1.494(7) .
C23 Cd3 2.717(5) .
C24 C25 1.385(8) .
C24 C29 1.395(7) .
C25 C26 1.373(7) .
C26 C27 1.375(8) .
C27 C28 1.375(8) .
C27 O10 1.377(5) .
C28 C29 1.370(7) .
C30 O7 1.257(6) .
C30 O8 1.278(6) .
C30 C31 1.490(7) .
C30 Cd1 2.738(5) .
C31 C32 1.385(7) .
C31 C36 1.401(7) .
C32 C33 1.363(8) .
C33 C34 1.369(8) .
C34 C35 1.372(7) .
C34 O11 1.392(5) .
C35 C36 1.363(7) .
C37 N5 1.317(7) .
C37 N6 1.329(6) .
C38 C39 1.333(8) .
C38 N5 1.357(6) .
C39 N6 1.343(7) .
C40 N7 1.449(7) .
C40 N6 1.456(7) .
C41 N8 1.285(7) .
C41 N7 1.333(6) .
C42 C43 1.326(9) .
C42 N7 1.372(8) .
C43 N8 1.364(7) .
Cd1 N5 2.256(4) .
Cd1 N5 2.256(4) 3_755
Cd1 O8 2.262(4) .
Cd1 O8 2.262(4) 3_755
Cd1 O7 2.520(4) .
Cd1 O7 2.520(4) 3_755
Cd1 C30 2.738(5) 3_755
Cd2 O1 2.223(3) .
Cd2 N3 2.236(4) .
Cd2 N1 2.251(4) .
Cd2 O4 2.311(4) 1_556
Cd2 O3 2.456(3) 1_556
Cd2 O2 2.622(3) .
Cd2 C22 2.721(5) 1_556
Cd3 N8 2.256(4) .
Cd3 N8 2.256(4) 3_655
Cd3 O6 2.296(4) .
Cd3 O6 2.297(4) 3_655
Cd3 O5 2.442(4) 3_655
Cd3 O5 2.442(4) .
Cd3 C23 2.718(5) 3_655
O3 Cd2 2.456(3) 1_554
O4 Cd2 2.311(4) 1_554
O10 C27 1.377(5) 3_656
O11 C34 1.392(5) 3_754
